data_4334347
loop_
_publ_author_name
'Takuya Kuwabara'
'Masaichi Saito'
'Jing-Dong Guo'
'Shigeru Nagase'

_publ_section_title
;
 Unexpected Formation of Ru2Sn2 Bicyclic Four-Membered Ring Complexes with
 Butterfly and Inverse-Sandwich Structures
;
_journal_name_full 'Inorganic Chemistry'
_journal_page_first 3585
_journal_page_last 3587
_journal_paper_doi 10.1021/ic302782n
_journal_volume 52
_journal_year 2013
_chemical_formula_sum 'C52 H90 Li2 O2 Ru2 Sn2'
_chemical_formula_weight 1201.65
_chemical_name_systematic
; 
 ? 
;
_space_group_IT_number 14
_symmetry_cell_setting monoclinic
_symmetry_space_group_name_Hall '-P 2ybc'
_symmetry_space_group_name_H-M 'P 1 21/c 1'
_atom_sites_solution_hydrogens geom
_atom_sites_solution_primary direct
_atom_sites_solution_secondary difmap
_audit_creation_method SHELXL-97
_cell_angle_alpha 90.00
_cell_angle_beta 91.1600(10)
_cell_angle_gamma 90.00
_cell_formula_units_Z 4
_cell_length_a 19.456(2)
_cell_length_b 21.117(2)
_cell_length_c 13.2177(14)
_cell_measurement_reflns_used 8556
_cell_measurement_temperature 100(2)
_cell_measurement_theta_max 26.71
_cell_measurement_theta_min 2.31
_cell_volume 5429.4(10)
_computing_cell_refinement 'Bruker SMART'
_computing_data_collection 'Bruker SMART'
_computing_data_reduction 'Bruker SAINT'
_computing_molecular_graphics 'Bruker SHELXTL'
_computing_publication_material 'Bruker SHELXTL'
_computing_structure_refinement 'SHELXL-97 (Sheldrick, 1997)'
_computing_structure_solution 'SHELXS-97 (Sheldrick, 1990)'
_diffrn_ambient_temperature 100(2)
_diffrn_measured_fraction_theta_full 0.997
_diffrn_measured_fraction_theta_max 0.997
_diffrn_measurement_device_type 'CCD area detector'
_diffrn_measurement_method 'phi and omega scans'
_diffrn_radiation_monochromator graphite
_diffrn_radiation_source 'fine-focus sealed tube'
_diffrn_radiation_type MoK\a
_diffrn_radiation_wavelength 0.71073
_diffrn_reflns_av_R_equivalents 0.0666
_diffrn_reflns_av_sigmaI/netI 0.0527
_diffrn_reflns_limit_h_max 24
_diffrn_reflns_limit_h_min -24
_diffrn_reflns_limit_k_max 26
_diffrn_reflns_limit_k_min -26
_diffrn_reflns_limit_l_max 16
_diffrn_reflns_limit_l_min -16
_diffrn_reflns_number 59826
_diffrn_reflns_theta_full 26.96
_diffrn_reflns_theta_max 26.96
_diffrn_reflns_theta_min 1.05
_exptl_absorpt_coefficient_mu 1.490
_exptl_absorpt_correction_T_max 0.942
_exptl_absorpt_correction_T_min 0.836
_exptl_absorpt_correction_type empirical
_exptl_absorpt_process_details 'SADABS; Sheldrick 1996'
_exptl_crystal_density_diffrn 1.470
_exptl_crystal_F_000 2448
_exptl_crystal_size_max 0.18
_exptl_crystal_size_mid 0.10
_exptl_crystal_size_min 0.04
_refine_diff_density_max 1.518
_refine_diff_density_min -0.818
_refine_diff_density_rms 0.108
_refine_ls_extinction_method none
_refine_ls_goodness_of_fit_ref 1.008
_refine_ls_hydrogen_treatment constr
_refine_ls_matrix_type full
_refine_ls_number_parameters 575
_refine_ls_number_reflns 11775
_refine_ls_number_restraints 0
_refine_ls_restrained_S_all 1.008
_refine_ls_R_factor_all 0.0596
_refine_ls_R_factor_gt 0.0388
_refine_ls_shift/su_max 0.001
_refine_ls_shift/su_mean 0.000
_refine_ls_structure_factor_coef Fsqd
_refine_ls_weighting_details 'calc w=1/[\s^2^(Fo^2^)+(0.0249P)^2^+9.9197P] where P=(Fo^2^+2Fc^2^)/3'
_refine_ls_weighting_scheme calc
_refine_ls_wR_factor_gt 0.0779
_refine_ls_wR_factor_ref 0.0868
_reflns_number_gt 8896
_reflns_number_total 11775
_reflns_threshold_expression >2sigma(I)
_cod_data_source_file ic302782n_si_002_2.cif
_cod_data_source_block masa549a
_cod_original_cell_volume 5429.3(10)
_cod_original_sg_symbol_H-M 'P 21/c'
_cod_database_code 4334347

loop_
_symmetry_equiv_pos_as_xyz
'x, y, z'
'-x, y+1/2, -z+1/2'
'-x, -y, -z'
'x, -y-1/2, z-1/2'

loop_
_atom_site_label
_atom_site_type_symbol
_atom_site_fract_x
_atom_site_fract_y
_atom_site_fract_z
_atom_site_U_iso_or_equiv
_atom_site_adp_type
_atom_site_occupancy
_atom_site_symmetry_multiplicity
_atom_site_calc_flag
_atom_site_refinement_flags
_atom_site_disorder_assembly
_atom_site_disorder_group
Ru1 Ru 0.442193(15) 0.478027(14) 0.94647(2) 0.01608(8) Uani 1 1 d . . .
Sn1 Sn 0.557104(13) 0.417195(12) 0.95096(2) 0.01744(7) Uani 1 1 d . . .
C1 C 0.6294(2) 0.39417(19) 0.8338(3) 0.0205(8) Uani 1 1 d . . .
C2 C 0.6637(2) 0.34077(19) 0.8581(3) 0.0230(9) Uani 1 1 d . . .
C3 C 0.6444(2) 0.30424(19) 0.9508(3) 0.0216(9) Uani 1 1 d . . .
C4 C 0.5946(2) 0.32740(18) 1.0103(3) 0.0222(9) Uani 1 1 d . . .
C5 C 0.6447(2) 0.4343(2) 0.7428(3) 0.0269(10) Uani 1 1 d . . .
H1 H 0.6940 0.4348 0.7327 0.032 Uiso 1 1 calc R . .
H2 H 0.6301 0.4774 0.7553 0.032 Uiso 1 1 calc R . .
C6 C 0.6087(2) 0.4098(2) 0.6467(3) 0.0364(11) Uani 1 1 d . . .
H3 H 0.6273 0.3693 0.6291 0.055 Uiso 1 1 calc R . .
H4 H 0.6157 0.4392 0.5923 0.055 Uiso 1 1 calc R . .
H5 H 0.5603 0.4057 0.6582 0.055 Uiso 1 1 calc R . .
C7 C 0.7255(2) 0.3191(2) 0.7995(4) 0.0354(11) Uani 1 1 d . . .
H6 H 0.7215 0.3344 0.7304 0.043 Uiso 1 1 calc R . .
H7 H 0.7265 0.2732 0.7976 0.043 Uiso 1 1 calc R . .
C8 C 0.7927(2) 0.3437(3) 0.8478(5) 0.0586(17) Uani 1 1 d . . .
H8 H 0.7926 0.3892 0.8470 0.088 Uiso 1 1 calc R . .
H9 H 0.8310 0.3283 0.8103 0.088 Uiso 1 1 calc R . .
H10 H 0.7965 0.3291 0.9165 0.088 Uiso 1 1 calc R . .
C9 C 0.6795(2) 0.2418(2) 0.9708(4) 0.0308(10) Uani 1 1 d . . .
H11 H 0.6764 0.2316 1.0421 0.037 Uiso 1 1 calc R . .
H12 H 0.7278 0.2456 0.9551 0.037 Uiso 1 1 calc R . .
C10 C 0.6479(2) 0.1876(2) 0.9082(4) 0.0352(11) Uani 1 1 d . . .
H13 H 0.6008 0.1817 0.9266 0.053 Uiso 1 1 calc R . .
H14 H 0.6731 0.1493 0.9212 0.053 Uiso 1 1 calc R . .
H15 H 0.6499 0.1978 0.8375 0.053 Uiso 1 1 calc R . .
C11 C 0.5684(2) 0.2961(2) 1.1044(3) 0.0302(10) Uani 1 1 d . . .
H16 H 0.6043 0.2688 1.1322 0.036 Uiso 1 1 calc R . .
H17 H 0.5593 0.3285 1.1543 0.036 Uiso 1 1 calc R . .
C12 C 0.5043(3) 0.2573(3) 1.0877(4) 0.0546(16) Uani 1 1 d . . .
H18 H 0.4709 0.2818 1.0503 0.082 Uiso 1 1 calc R . .
H19 H 0.4859 0.2456 1.1519 0.082 Uiso 1 1 calc R . .
H20 H 0.5152 0.2198 1.0503 0.082 Uiso 1 1 calc R . .
C13 C 0.3934(2) 0.4041(2) 0.8492(3) 0.0263(10) Uani 1 1 d . . .
C14 C 0.3551(2) 0.4109(2) 0.9386(3) 0.0280(10) Uani 1 1 d . . .
C15 C 0.3288(2) 0.4740(2) 0.9419(3) 0.0275(10) Uani 1 1 d . . .
C16 C 0.3513(2) 0.5064(2) 0.8533(3) 0.0263(10) Uani 1 1 d . . .
C17 C 0.3915(2) 0.4632(2) 0.7966(3) 0.0263(10) Uani 1 1 d . . .
C18 C 0.4211(3) 0.3424(2) 0.8082(4) 0.0451(13) Uani 1 1 d . . .
H22 H 0.4368 0.3163 0.8634 0.068 Uiso 1 1 calc R . .
H23 H 0.4587 0.3510 0.7643 0.068 Uiso 1 1 calc R . .
H24 H 0.3853 0.3208 0.7710 0.068 Uiso 1 1 calc R . .
C19 C 0.3338(3) 0.3571(3) 1.0052(4) 0.0517(15) Uani 1 1 d . . .
H25 H 0.3002 0.3316 0.9701 0.077 Uiso 1 1 calc R . .
H26 H 0.3144 0.3737 1.0660 0.077 Uiso 1 1 calc R . .
H27 H 0.3733 0.3316 1.0223 0.077 Uiso 1 1 calc R . .
C20 C 0.2781(2) 0.4986(3) 1.0157(4) 0.0482(15) Uani 1 1 d . . .
H28 H 0.2329 0.4835 0.9975 0.072 Uiso 1 1 calc R . .
H29 H 0.2783 0.5441 1.0146 0.072 Uiso 1 1 calc R . .
H30 H 0.2903 0.4840 1.0825 0.072 Uiso 1 1 calc R . .
C21 C 0.3270(3) 0.5690(2) 0.8158(4) 0.0459(14) Uani 1 1 d . . .
H31 H 0.3632 0.5895 0.7799 0.069 Uiso 1 1 calc R . .
H32 H 0.3142 0.5949 0.8722 0.069 Uiso 1 1 calc R . .
H33 H 0.2880 0.5632 0.7713 0.069 Uiso 1 1 calc R . .
C22 C 0.4159(3) 0.4744(3) 0.6911(3) 0.0448(13) Uani 1 1 d . . .
H34 H 0.3798 0.4639 0.6434 0.067 Uiso 1 1 calc R . .
H35 H 0.4552 0.4482 0.6789 0.067 Uiso 1 1 calc R . .
H36 H 0.4283 0.5181 0.6835 0.067 Uiso 1 1 calc R . .
Li1 Li 0.4592(4) 0.4430(3) 1.1415(6) 0.0293(17) Uani 1 1 d . . .
O1 O 0.42610(15) 0.39930(14) 1.2571(2) 0.0299(7) Uani 1 1 d . . .
C23 C 0.4652(3) 0.4074(3) 1.4336(4) 0.0434(13) Uani 1 1 d . . .
H37 H 0.4634 0.4525 1.4246 0.065 Uiso 1 1 calc R . .
H38 H 0.5037 0.3966 1.4768 0.065 Uiso 1 1 calc R . .
H39 H 0.4235 0.3931 1.4639 0.065 Uiso 1 1 calc R . .
C24 C 0.4730(2) 0.3758(2) 1.3324(3) 0.0353(11) Uani 1 1 d . . .
H40 H 0.5196 0.3821 1.3097 0.042 Uiso 1 1 calc R . .
H41 H 0.4658 0.3306 1.3401 0.042 Uiso 1 1 calc R . .
C25 C 0.3544(2) 0.3897(2) 1.2797(4) 0.0390(12) Uani 1 1 d . . .
H42 H 0.3263 0.4117 1.2294 0.047 Uiso 1 1 calc R . .
H43 H 0.3452 0.4084 1.3450 0.047 Uiso 1 1 calc R . .
C26 C 0.3336(3) 0.3214(3) 1.2815(4) 0.0538(15) Uani 1 1 d . . .
H44 H 0.3459 0.3016 1.2191 0.081 Uiso 1 1 calc R . .
H45 H 0.2848 0.3183 1.2898 0.081 Uiso 1 1 calc R . .
H46 H 0.3568 0.3004 1.3369 0.081 Uiso 1 1 calc R . .
Ru2 Ru 0.949912(16) 0.026725(16) 1.06034(3) 0.02611(9) Uani 1 1 d . . .
Sn2 Sn 0.933739(14) -0.081040(14) 0.97088(2) 0.02685(8) Uani 1 1 d . . .
C27 C 0.8463(2) -0.1069(3) 0.8765(3) 0.0362(12) Uani 1 1 d . . .
C28 C 0.8227(2) -0.1642(2) 0.9051(4) 0.0391(12) Uani 1 1 d . . .
C29 C 0.8612(2) -0.2008(2) 0.9845(4) 0.0374(12) Uani 1 1 d . . .
C30 C 0.9161(3) -0.1750(2) 1.0307(4) 0.0357(11) Uani 1 1 d . A .
C31 C 0.8130(3) -0.0661(3) 0.7960(4) 0.0618(18) Uani 1 1 d . . .
H47 H 0.8230 -0.0220 0.8106 0.074 Uiso 1 1 calc R . .
H48 H 0.7636 -0.0717 0.7975 0.074 Uiso 1 1 calc R . .
C32 C 0.8378(4) -0.0818(5) 0.6916(5) 0.112(3) Uani 1 1 d . . .
H49 H 0.8871 -0.0801 0.6913 0.168 Uiso 1 1 calc R . .
H50 H 0.8193 -0.0517 0.6439 0.168 Uiso 1 1 calc R . .
H51 H 0.8227 -0.1236 0.6731 0.168 Uiso 1 1 calc R . .
C33 C 0.7539(3) -0.1895(3) 0.8655(5) 0.0641(19) Uani 1 1 d . . .
H52 H 0.7446 -0.1726 0.7984 0.077 Uiso 1 1 calc R . .
H53 H 0.7562 -0.2352 0.8603 0.077 Uiso 1 1 calc R . .
C34 C 0.6956(2) -0.1713(3) 0.9349(4) 0.0506(15) Uani 1 1 d . . .
H54 H 0.7063 -0.1852 1.0025 0.076 Uiso 1 1 calc R . .
H55 H 0.6538 -0.1911 0.9115 0.076 Uiso 1 1 calc R . .
H56 H 0.6899 -0.1261 0.9344 0.076 Uiso 1 1 calc R . .
C35 C 0.8379(3) -0.2678(3) 1.0089(6) 0.080(2) Uani 1 1 d . . .
H57 H 0.8559 -0.2793 1.0754 0.096 Uiso 1 1 calc R . .
H58 H 0.7882 -0.2685 1.0117 0.096 Uiso 1 1 calc R . .
C36 C 0.8608(4) -0.3168(4) 0.9333(9) 0.151(5) Uani 1 1 d . . .
H59 H 0.8440 -0.3054 0.8670 0.227 Uiso 1 1 calc R . .
H60 H 0.8428 -0.3574 0.9514 0.227 Uiso 1 1 calc R . .
H61 H 0.9101 -0.3185 0.9334 0.227 Uiso 1 1 calc R . .
C37 C 0.9600(3) -0.2086(2) 1.1097(4) 0.0570(16) Uani 1 1 d . . .
H62 H 0.9295 -0.2251 1.1605 0.068 Uiso 0.396(10) 1 calc PR A 1
H63 H 0.9889 -0.1770 1.1426 0.068 Uiso 0.396(10) 1 calc PR A 1
H64 H 1.0029 -0.1860 1.1211 0.068 Uiso 0.604(10) 1 calc PR A 2
H65 H 0.9704 -0.2513 1.0879 0.068 Uiso 0.604(10) 1 calc PR A 2
C38 C 1.0084(6) -0.2650(6) 1.0751(10) 0.042(4) Uani 0.396(10) 1 d P A 1
H66 H 0.9822 -0.3035 1.0712 0.063 Uiso 0.396(10) 1 calc PR A 1
H67 H 1.0455 -0.2701 1.1234 0.063 Uiso 0.396(10) 1 calc PR A 1
H68 H 1.0266 -0.2556 1.0098 0.063 Uiso 0.396(10) 1 calc PR A 1
C39 C 0.9168(7) -0.2099(5) 1.2095(7) 0.092(5) Uani 0.604(10) 1 d P A 2
H69 H 0.9077 -0.1673 1.2309 0.138 Uiso 0.604(10) 1 calc PR A 2
H70 H 0.9423 -0.2317 1.2617 0.138 Uiso 0.604(10) 1 calc PR A 2
H71 H 0.8741 -0.2315 1.1966 0.138 Uiso 0.604(10) 1 calc PR A 2
C40 C 0.9155(3) 0.0504(5) 1.2124(5) 0.081(3) Uani 1 1 d . . .
C41 C 0.9205(3) 0.1071(4) 1.1562(7) 0.083(3) Uani 1 1 d . . .
C42 C 0.8753(3) 0.1042(3) 1.0760(6) 0.070(2) Uani 1 1 d . . .
C43 C 0.8399(2) 0.0473(3) 1.0779(4) 0.0486(15) Uani 1 1 d . . .
C44 C 0.8638(3) 0.0126(3) 1.1631(4) 0.0511(15) Uani 1 1 d . . .
C45 C 0.9461(5) 0.0355(7) 1.3152(5) 0.192(7) Uani 1 1 d . . .
H72 H 0.9184 0.0543 1.3664 0.288 Uiso 1 1 calc R . .
H73 H 0.9919 0.0523 1.3201 0.288 Uiso 1 1 calc R . .
H74 H 0.9475 -0.0096 1.3245 0.288 Uiso 1 1 calc R . .
C46 C 0.9621(5) 0.1652(5) 1.1909(10) 0.199(7) Uani 1 1 d . . .
H75 H 0.9700 0.1922 1.1339 0.299 Uiso 1 1 calc R . .
H76 H 1.0054 0.1516 1.2195 0.299 Uiso 1 1 calc R . .
H77 H 0.9370 0.1880 1.2408 0.299 Uiso 1 1 calc R . .
C47 C 0.8585(5) 0.1593(4) 1.0040(8) 0.140(4) Uani 1 1 d . . .
H78 H 0.8307 0.1899 1.0381 0.210 Uiso 1 1 calc R . .
H79 H 0.8338 0.1436 0.9456 0.210 Uiso 1 1 calc R . .
H80 H 0.9004 0.1789 0.9832 0.210 Uiso 1 1 calc R . .
C48 C 0.7777(3) 0.0304(4) 1.0127(5) 0.097(3) Uani 1 1 d . . .
H81 H 0.7373 0.0489 1.0409 0.146 Uiso 1 1 calc R . .
H82 H 0.7726 -0.0148 1.0104 0.146 Uiso 1 1 calc R . .
H83 H 0.7837 0.0463 0.9454 0.146 Uiso 1 1 calc R . .
C49 C 0.8315(4) -0.0467(4) 1.2021(7) 0.115(3) Uani 1 1 d . . .
H84 H 0.7946 -0.0359 1.2459 0.172 Uiso 1 1 calc R . .
H85 H 0.8654 -0.0709 1.2391 0.172 Uiso 1 1 calc R . .
H86 H 0.8139 -0.0713 1.1462 0.172 Uiso 1 1 calc R . .
Li2 Li 0.9536(4) 0.0533(4) 0.8551(6) 0.0367(19) Uani 1 1 d . . .
O2 O 0.91882(17) 0.09712(15) 0.7398(3) 0.0404(8) Uani 1 1 d . . .
C50 C 0.8320(4) 0.1775(3) 0.6997(6) 0.085(2) Uani 1 1 d . . .
H87 H 0.8455 0.2018 0.7582 0.128 Uiso 1 1 calc R . .
H88 H 0.7831 0.1807 0.6893 0.128 Uiso 1 1 calc R . .
H89 H 0.8548 0.1936 0.6414 0.128 Uiso 1 1 calc R . .
C51 C 0.8516(4) 0.1089(4) 0.7160(7) 0.097(3) Uani 1 1 d . . .
H90 H 0.8238 0.0921 0.7698 0.117 Uiso 1 1 calc R . .
H91 H 0.8397 0.0856 0.6548 0.117 Uiso 1 1 calc R . .
C52 C 0.9652(4) 0.1207(5) 0.6679(6) 0.104(3) Uani 1 1 d . . .
H92 H 1.0120 0.1108 0.6892 0.125 Uiso 1 1 calc R . .
H93 H 0.9609 0.1664 0.6632 0.125 Uiso 1 1 calc R . .
C53 C 0.9493(5) 0.0901(5) 0.5620(6) 0.139(4) Uani 1 1 d . . .
H94 H 0.9256 0.0506 0.5710 0.208 Uiso 1 1 calc R . .
H95 H 0.9915 0.0826 0.5277 0.208 Uiso 1 1 calc R . .
H96 H 0.9208 0.1182 0.5224 0.208 Uiso 1 1 calc R . .

loop_
_atom_site_aniso_label
_atom_site_aniso_U_11
_atom_site_aniso_U_22
_atom_site_aniso_U_33
_atom_site_aniso_U_23
_atom_site_aniso_U_13
_atom_site_aniso_U_12
Ru1 0.01418(15) 0.01330(16) 0.02078(16) -0.00193(13) 0.00058(12) -0.00223(12)
Sn1 0.01658(13) 0.01367(14) 0.02214(14) -0.00197(11) 0.00204(10) -0.00056(10)
C1 0.020(2) 0.020(2) 0.022(2) -0.0019(17) 0.0014(16) -0.0042(16)
C2 0.017(2) 0.021(2) 0.031(2) -0.0086(18) 0.0016(17) -0.0017(16)
C3 0.020(2) 0.018(2) 0.026(2) -0.0016(17) -0.0046(17) 0.0017(16)
C4 0.025(2) 0.014(2) 0.028(2) 0.0012(17) -0.0032(18) -0.0009(16)
C5 0.033(2) 0.018(2) 0.030(2) -0.0031(18) 0.0093(19) -0.0027(18)
C6 0.040(3) 0.042(3) 0.028(2) 0.003(2) 0.007(2) -0.003(2)
C7 0.030(3) 0.027(3) 0.050(3) -0.002(2) 0.013(2) 0.008(2)
C8 0.022(3) 0.052(4) 0.102(5) -0.005(3) 0.016(3) 0.000(2)
C9 0.032(2) 0.025(2) 0.035(3) 0.000(2) -0.004(2) 0.0068(19)
C10 0.044(3) 0.022(2) 0.039(3) -0.001(2) -0.002(2) 0.005(2)
C11 0.040(3) 0.021(2) 0.031(2) 0.0039(19) 0.007(2) 0.0042(19)
C12 0.054(4) 0.061(4) 0.049(3) 0.020(3) 0.011(3) -0.017(3)
C13 0.023(2) 0.023(2) 0.033(2) -0.0067(19) -0.0054(18) -0.0064(17)
C14 0.018(2) 0.028(2) 0.037(3) -0.002(2) -0.0057(18) -0.0115(18)
C15 0.014(2) 0.032(3) 0.037(3) -0.012(2) 0.0003(17) -0.0066(18)
C16 0.018(2) 0.025(2) 0.036(3) -0.0035(19) -0.0084(18) -0.0017(17)
C17 0.024(2) 0.032(2) 0.023(2) -0.0065(19) -0.0046(17) -0.0097(18)
C18 0.044(3) 0.032(3) 0.059(4) -0.021(3) -0.013(3) -0.001(2)
C19 0.053(3) 0.045(3) 0.057(4) 0.007(3) -0.001(3) -0.029(3)
C20 0.018(2) 0.071(4) 0.056(3) -0.028(3) 0.004(2) -0.005(2)
C21 0.038(3) 0.037(3) 0.062(4) 0.002(3) -0.026(3) 0.004(2)
C22 0.050(3) 0.058(4) 0.026(3) -0.004(2) 0.000(2) -0.014(3)
Li1 0.031(4) 0.026(4) 0.031(4) 0.005(3) 0.004(3) -0.005(3)
O1 0.0338(17) 0.0292(17) 0.0268(17) 0.0043(13) 0.0029(13) -0.0016(14)
C23 0.037(3) 0.056(4) 0.038(3) -0.002(3) 0.003(2) -0.002(2)
C24 0.034(3) 0.036(3) 0.036(3) 0.000(2) -0.001(2) 0.003(2)
C25 0.038(3) 0.037(3) 0.042(3) 0.001(2) 0.002(2) -0.003(2)
C26 0.062(4) 0.043(3) 0.057(4) -0.001(3) 0.006(3) -0.015(3)
Ru2 0.01409(16) 0.02026(18) 0.0440(2) -0.00346(16) 0.00042(14) 0.00234(13)
Sn2 0.02232(15) 0.02090(16) 0.03705(18) 0.00323(13) -0.00628(12) -0.00642(12)
C27 0.023(2) 0.058(3) 0.028(3) -0.006(2) 0.0007(19) -0.004(2)
C28 0.026(2) 0.048(3) 0.043(3) -0.022(2) 0.010(2) -0.014(2)
C29 0.036(3) 0.029(3) 0.047(3) -0.010(2) 0.018(2) -0.012(2)
C30 0.048(3) 0.023(2) 0.036(3) -0.001(2) 0.005(2) -0.008(2)
C31 0.032(3) 0.113(6) 0.040(3) 0.014(3) -0.013(2) -0.001(3)
C32 0.113(7) 0.185(10) 0.037(4) 0.008(5) -0.004(4) 0.028(7)
C33 0.036(3) 0.083(5) 0.073(4) -0.040(4) 0.006(3) -0.027(3)
C34 0.027(3) 0.065(4) 0.060(4) -0.005(3) 0.001(2) -0.015(3)
C35 0.043(4) 0.031(3) 0.168(8) 0.002(4) 0.017(4) -0.018(3)
C36 0.083(6) 0.070(6) 0.298(14) -0.110(8) -0.052(7) 0.017(5)
C37 0.100(5) 0.028(3) 0.043(3) 0.012(2) -0.001(3) 0.004(3)
C38 0.034(7) 0.033(7) 0.059(9) 0.014(6) -0.007(6) 0.004(6)
C39 0.193(15) 0.049(7) 0.034(6) 0.003(5) -0.003(7) 0.046(8)
C40 0.038(4) 0.156(8) 0.049(4) -0.043(5) -0.011(3) 0.061(4)
C41 0.038(4) 0.082(5) 0.128(7) -0.066(5) 0.003(4) 0.017(4)
C42 0.049(4) 0.054(4) 0.108(6) 0.000(4) 0.027(4) 0.034(3)
C43 0.017(2) 0.085(5) 0.044(3) -0.010(3) 0.005(2) 0.021(3)
C44 0.038(3) 0.069(4) 0.047(3) 0.002(3) 0.018(3) 0.014(3)
C45 0.112(7) 0.415(19) 0.048(5) -0.088(8) -0.033(5) 0.164(10)
C46 0.095(7) 0.151(10) 0.354(17) -0.214(12) 0.051(9) -0.020(6)
C47 0.118(7) 0.099(7) 0.206(11) 0.048(7) 0.054(7) 0.085(6)
C48 0.022(3) 0.201(9) 0.069(5) -0.033(5) -0.004(3) 0.027(4)
C49 0.091(6) 0.126(8) 0.131(7) 0.049(6) 0.078(6) 0.019(5)
Li2 0.028(4) 0.036(5) 0.046(5) 0.002(4) -0.007(4) 0.000(3)
O2 0.0372(19) 0.036(2) 0.048(2) 0.0097(16) -0.0069(16) -0.0037(16)
C50 0.083(5) 0.032(4) 0.140(7) -0.020(4) -0.029(5) 0.011(3)
C51 0.063(5) 0.113(7) 0.115(7) 0.025(5) -0.019(5) 0.005(5)
C52 0.105(7) 0.130(8) 0.079(6) 0.015(5) 0.012(5) 0.002(6)
C53 0.175(10) 0.198(11) 0.043(5) -0.013(6) 0.002(5) 0.045(9)

loop_
_atom_type_symbol
_atom_type_description
_atom_type_scat_dispersion_real
_atom_type_scat_dispersion_imag
_atom_type_scat_source
C C 0.0033 0.0016 'International Tables Vol C Tables 4.2.6.8 and 6.1.1.4'
H H 0.0000 0.0000 'International Tables Vol C Tables 4.2.6.8 and 6.1.1.4'
O O 0.0106 0.0060 'International Tables Vol C Tables 4.2.6.8 and 6.1.1.4'
Li Li -0.0003 0.0001 'International Tables Vol C Tables 4.2.6.8 and 6.1.1.4'
Ru Ru -1.2594 0.8363 'International Tables Vol C Tables 4.2.6.8 and 6.1.1.4'
Sn Sn -0.6537 1.4246 'International Tables Vol C Tables 4.2.6.8 and 6.1.1.4'

loop_
_geom_angle_atom_site_label_1
_geom_angle_atom_site_label_2
_geom_angle_atom_site_label_3
_geom_angle
_geom_angle_site_symmetry_1
_geom_angle_site_symmetry_3
C15 Ru1 C14 37.76(16) . .
C15 Ru1 C16 37.75(16) . .
C14 Ru1 C16 62.93(16) . .
C15 Ru1 C13 62.78(15) . .
C14 Ru1 C13 37.29(16) . .
C16 Ru1 C13 62.74(16) . .
C15 Ru1 C17 62.87(16) . .
C14 Ru1 C17 62.65(16) . .
C16 Ru1 C17 37.49(15) . .
C13 Ru1 C17 37.53(16) . .
C15 Ru1 Sn1 147.93(12) . .
C14 Ru1 Sn1 110.18(12) . .
C16 Ru1 Sn1 146.01(12) . .
C13 Ru1 Sn1 91.33(11) . .
C17 Ru1 Sn1 108.65(11) . .
C15 Ru1 Sn1 92.39(11) . 3_667
C14 Ru1 Sn1 124.59(12) . 3_667
C16 Ru1 Sn1 93.18(11) . 3_667
C13 Ru1 Sn1 153.99(11) . 3_667
C17 Ru1 Sn1 125.79(12) . 3_667
Sn1 Ru1 Sn1 114.674(13) . 3_667
C15 Ru1 Li1 96.9(2) . .
C14 Ru1 Li1 87.04(19) . .
C16 Ru1 Li1 133.4(2) . .
C13 Ru1 Li1 113.8(2) . .
C17 Ru1 Li1 149.25(19) . .
Sn1 Ru1 Li1 75.60(16) . .
Sn1 Ru1 Li1 74.65(16) 3_667 .
C15 Ru1 Ru1 145.21(11) . 3_667
C14 Ru1 Ru1 147.80(12) . 3_667
C16 Ru1 Ru1 144.80(11) . 3_667
C13 Ru1 Ru1 148.95(11) . 3_667
C17 Ru1 Ru1 147.03(11) . 3_667
Sn1 Ru1 Ru1 57.627(13) . 3_667
Sn1 Ru1 Ru1 57.047(12) 3_667 3_667
Li1 Ru1 Ru1 61.60(15) . 3_667
C15 Ru1 Li1 134.5(2) . 3_667
C14 Ru1 Li1 152.86(19) . 3_667
C16 Ru1 Li1 98.81(19) . 3_667
C13 Ru1 Li1 117.66(19) . 3_667
C17 Ru1 Li1 90.51(19) . 3_667
Sn1 Ru1 Li1 72.94(16) . 3_667
Sn1 Ru1 Li1 73.36(16) 3_667 3_667
Li1 Ru1 Li1 119.12(15) . 3_667
Ru1 Ru1 Li1 57.52(16) 3_667 3_667
C1 Sn1 C4 81.03(15) . .
C1 Sn1 Ru1 132.07(11) . .
C4 Sn1 Ru1 136.71(11) . .
C1 Sn1 Ru1 124.60(10) . 3_667
C4 Sn1 Ru1 123.89(11) . 3_667
Ru1 Sn1 Ru1 65.326(13) . 3_667
C1 Sn1 Li1 89.72(17) . 3_667
C4 Sn1 Li1 166.06(17) . 3_667
Ru1 Sn1 Li1 56.88(13) . 3_667
Ru1 Sn1 Li1 54.11(14) 3_667 3_667
C1 Sn1 Li1 174.06(17) . .
C4 Sn1 Li1 93.70(17) . .
Ru1 Sn1 Li1 53.85(13) . .
Ru1 Sn1 Li1 56.40(13) 3_667 .
Li1 Sn1 Li1 94.95(17) 3_667 .
C2 C1 C5 123.8(4) . .
C2 C1 Sn1 110.1(3) . .
C5 C1 Sn1 125.9(3) . .
C1 C2 C3 119.6(4) . .
C1 C2 C7 121.7(4) . .
C3 C2 C7 118.5(4) . .
C4 C3 C2 118.9(4) . .
C4 C3 C9 122.9(4) . .
C2 C3 C9 118.2(4) . .
C3 C4 C11 125.4(4) . .
C3 C4 Sn1 110.2(3) . .
C11 C4 Sn1 124.4(3) . .
C1 C5 C6 112.3(3) . .
C1 C5 H1 109.2 . .
C6 C5 H1 109.2 . .
C1 C5 H2 109.2 . .
C6 C5 H2 109.2 . .
H1 C5 H2 107.9 . .
C5 C6 H3 109.5 . .
C5 C6 H4 109.5 . .
H3 C6 H4 109.5 . .
C5 C6 H5 109.5 . .
H3 C6 H5 109.5 . .
H4 C6 H5 109.5 . .
C2 C7 C8 111.3(4) . .
C2 C7 H6 109.4 . .
C8 C7 H6 109.4 . .
C2 C7 H7 109.4 . .
C8 C7 H7 109.4 . .
H6 C7 H7 108.0 . .
C7 C8 H8 109.5 . .
C7 C8 H9 109.5 . .
H8 C8 H9 109.5 . .
C7 C8 H10 109.5 . .
H8 C8 H10 109.5 . .
H9 C8 H10 109.5 . .
C3 C9 C10 112.5(4) . .
C3 C9 H11 109.1 . .
C10 C9 H11 109.1 . .
C3 C9 H12 109.1 . .
C10 C9 H12 109.1 . .
H11 C9 H12 107.8 . .
C9 C10 H13 109.5 . .
C9 C10 H14 109.5 . .
H13 C10 H14 109.5 . .
C9 C10 H15 109.5 . .
H13 C10 H15 109.5 . .
H14 C10 H15 109.5 . .
C12 C11 C4 114.2(4) . .
C12 C11 H16 108.7 . .
C4 C11 H16 108.7 . .
C12 C11 H17 108.7 . .
C4 C11 H17 108.7 . .
H16 C11 H17 107.6 . .
C11 C12 H18 109.5 . .
C11 C12 H19 109.5 . .
H18 C12 H19 109.5 . .
C11 C12 H20 109.5 . .
H18 C12 H20 109.5 . .
H19 C12 H20 109.5 . .
C14 C13 C17 108.0(4) . .
C14 C13 C18 125.5(4) . .
C17 C13 C18 125.7(4) . .
C14 C13 Ru1 70.9(2) . .
C17 C13 Ru1 71.0(2) . .
C18 C13 Ru1 131.3(3) . .
C13 C14 C15 108.3(4) . .
C13 C14 C19 124.7(4) . .
C15 C14 C19 125.8(4) . .
C13 C14 Ru1 71.8(2) . .
C15 C14 Ru1 71.0(2) . .
C19 C14 Ru1 132.7(3) . .
C16 C15 C14 107.8(4) . .
C16 C15 C20 125.8(4) . .
C14 C15 C20 125.8(4) . .
C16 C15 Ru1 71.5(2) . .
C14 C15 Ru1 71.3(2) . .
C20 C15 Ru1 129.9(3) . .
C17 C16 C15 107.8(4) . .
C17 C16 C21 124.6(4) . .
C15 C16 C21 126.7(4) . .
C17 C16 Ru1 71.3(2) . .
C15 C16 Ru1 70.7(2) . .
C21 C16 Ru1 132.1(3) . .
C16 C17 C13 108.2(4) . .
C16 C17 C22 125.2(4) . .
C13 C17 C22 125.7(4) . .
C16 C17 Ru1 71.2(2) . .
C13 C17 Ru1 71.4(2) . .
C22 C17 Ru1 131.7(3) . .
C13 C18 H22 109.5 . .
C13 C18 H23 109.5 . .
H22 C18 H23 109.5 . .
C13 C18 H24 109.5 . .
H22 C18 H24 109.5 . .
H23 C18 H24 109.5 . .
C14 C19 H25 109.5 . .
C14 C19 H26 109.5 . .
H25 C19 H26 109.5 . .
C14 C19 H27 109.5 . .
H25 C19 H27 109.5 . .
H26 C19 H27 109.5 . .
C15 C20 H28 109.5 . .
C15 C20 H29 109.5 . .
H28 C20 H29 109.5 . .
C15 C20 H30 109.5 . .
H28 C20 H30 109.5 . .
H29 C20 H30 109.5 . .
C16 C21 H31 109.5 . .
C16 C21 H32 109.5 . .
H31 C21 H32 109.5 . .
C16 C21 H33 109.5 . .
H31 C21 H33 109.5 . .
H32 C21 H33 109.5 . .
C17 C22 H34 109.5 . .
C17 C22 H35 109.5 . .
H34 C22 H35 109.5 . .
C17 C22 H36 109.5 . .
H34 C22 H36 109.5 . .
H35 C22 H36 109.5 . .
O1 Li1 Ru1 149.5(4) . .
O1 Li1 Ru1 149.6(4) . 3_667
Ru1 Li1 Ru1 60.88(15) . 3_667
O1 Li1 Sn1 135.8(4) . 3_667
Ru1 Li1 Sn1 51.24(12) . 3_667
Ru1 Li1 Sn1 50.18(12) 3_667 3_667
O1 Li1 Sn1 139.1(4) . .
Ru1 Li1 Sn1 50.55(12) . .
Ru1 Li1 Sn1 50.24(12) 3_667 .
Sn1 Li1 Sn1 85.05(17) 3_667 .
C24 O1 C25 114.4(3) . .
C24 O1 Li1 120.4(4) . .
C25 O1 Li1 125.2(4) . .
C24 C23 H37 109.5 . .
C24 C23 H38 109.5 . .
H37 C23 H38 109.5 . .
C24 C23 H39 109.5 . .
H37 C23 H39 109.5 . .
H38 C23 H39 109.5 . .
O1 C24 C23 113.1(4) . .
O1 C24 H40 109.0 . .
C23 C24 H40 109.0 . .
O1 C24 H41 109.0 . .
C23 C24 H41 109.0 . .
H40 C24 H41 107.8 . .
O1 C25 C26 113.6(4) . .
O1 C25 H42 108.9 . .
C26 C25 H42 108.9 . .
O1 C25 H43 108.9 . .
C26 C25 H43 108.9 . .
H42 C25 H43 107.7 . .
C25 C26 H44 109.5 . .
C25 C26 H45 109.5 . .
H44 C26 H45 109.5 . .
C25 C26 H46 109.5 . .
H44 C26 H46 109.5 . .
H45 C26 H46 109.5 . .
C40 Ru2 C44 38.0(3) . .
C40 Ru2 C42 61.9(3) . .
C44 Ru2 C42 61.9(2) . .
C40 Ru2 C41 37.6(3) . .
C44 Ru2 C41 62.5(3) . .
C42 Ru2 C41 36.2(3) . .
C40 Ru2 C43 62.8(2) . .
C44 Ru2 C43 37.5(2) . .
C42 Ru2 C43 36.7(2) . .
C41 Ru2 C43 61.5(2) . .
C40 Ru2 Sn2 109.4(2) . 3_757
C44 Ru2 Sn2 147.32(17) . 3_757
C42 Ru2 Sn2 105.5(2) . 3_757
C41 Ru2 Sn2 89.34(19) . 3_757
C43 Ru2 Sn2 142.00(18) . 3_757
C40 Ru2 Sn2 125.8(3) . .
C44 Ru2 Sn2 94.37(17) . .
C42 Ru2 Sn2 128.6(2) . .
C41 Ru2 Sn2 155.94(19) . .
C43 Ru2 Sn2 96.45(17) . .
Sn2 Ru2 Sn2 114.722(15) 3_757 .
C40 Ru2 Li2 89.2(3) . 3_757
C44 Ru2 Li2 100.8(2) . 3_757
C42 Ru2 Li2 150.0(3) . 3_757
C41 Ru2 Li2 115.1(3) . 3_757
C43 Ru2 Li2 137.4(2) . 3_757
Sn2 Ru2 Li2 75.17(17) 3_757 3_757
Sn2 Ru2 Li2 73.72(17) . 3_757
C40 Ru2 Li2 150.1(3) . .
C44 Ru2 Li2 131.9(2) . .
C42 Ru2 Li2 88.4(3) . .
C41 Ru2 Li2 114.8(3) . .
C43 Ru2 Li2 96.2(2) . .
Sn2 Ru2 Li2 73.32(16) 3_757 .
Sn2 Ru2 Li2 74.68(17) . .
Li2 Ru2 Li2 119.45(17) 3_757 .
C40 Ru2 Ru2 148.17(15) . 3_757
C44 Ru2 Ru2 148.27(16) . 3_757
C42 Ru2 Ru2 145.80(19) . 3_757
C41 Ru2 Ru2 146.75(19) . 3_757
C43 Ru2 Ru2 146.55(14) . 3_757
Sn2 Ru2 Ru2 57.405(15) 3_757 3_757
Sn2 Ru2 Ru2 57.317(14) . 3_757
Li2 Ru2 Ru2 60.19(18) 3_757 3_757
Li2 Ru2 Ru2 59.27(16) . 3_757
C27 Sn2 C30 81.43(19) . .
C27 Sn2 Ru2 134.74(13) . 3_757
C30 Sn2 Ru2 127.73(13) . 3_757
C27 Sn2 Ru2 125.08(14) . .
C30 Sn2 Ru2 131.24(13) . .
Ru2 Sn2 Ru2 65.277(15) 3_757 .
C27 Sn2 Li2 169.1(2) . 3_757
C30 Sn2 Li2 90.9(2) . 3_757
Ru2 Sn2 Li2 56.13(15) 3_757 3_757
Ru2 Sn2 Li2 55.52(15) . 3_757
C27 Sn2 Li2 92.8(2) . .
C30 Sn2 Li2 173.12(19) . .
Ru2 Sn2 Li2 54.77(13) 3_757 .
Ru2 Sn2 Li2 55.35(15) . .
Li2 Sn2 Li2 95.31(19) 3_757 .
C28 C27 C31 124.5(5) . .
C28 C27 Sn2 109.4(4) . .
C31 C27 Sn2 125.9(4) . .
C27 C28 C29 119.5(4) . .
C27 C28 C33 121.3(5) . .
C29 C28 C33 119.0(5) . .
C30 C29 C28 119.7(4) . .
C30 C29 C35 121.3(5) . .
C28 C29 C35 118.9(5) . .
C29 C30 C37 124.1(5) . .
C29 C30 Sn2 109.7(4) . .
C37 C30 Sn2 126.2(4) . .
C27 C31 C32 112.4(5) . .
C27 C31 H47 109.1 . .
C32 C31 H47 109.1 . .
C27 C31 H48 109.1 . .
C32 C31 H48 109.1 . .
H47 C31 H48 107.9 . .
C31 C32 H49 109.5 . .
C31 C32 H50 109.5 . .
H49 C32 H50 109.5 . .
C31 C32 H51 109.5 . .
H49 C32 H51 109.5 . .
H50 C32 H51 109.5 . .
C34 C33 C28 111.4(4) . .
C34 C33 H52 109.3 . .
C28 C33 H52 109.3 . .
C34 C33 H53 109.3 . .
C28 C33 H53 109.3 . .
H52 C33 H53 108.0 . .
C33 C34 H54 109.5 . .
C33 C34 H55 109.5 . .
H54 C34 H55 109.5 . .
C33 C34 H56 109.5 . .
H54 C34 H56 109.5 . .
H55 C34 H56 109.5 . .
C36 C35 C29 113.8(6) . .
C36 C35 H57 108.8 . .
C29 C35 H57 108.8 . .
C36 C35 H58 108.8 . .
C29 C35 H58 108.8 . .
H57 C35 H58 107.7 . .
C35 C36 H59 109.5 . .
C35 C36 H60 109.5 . .
H59 C36 H60 109.5 . .
C35 C36 H61 109.5 . .
H59 C36 H61 109.5 . .
H60 C36 H61 109.5 . .
C30 C37 C39 106.4(6) . .
C30 C37 C38 118.8(6) . .
C39 C37 C38 123.7(7) . .
C30 C37 H62 107.6 . .
C39 C37 H62 21.8 . .
C38 C37 H62 107.6 . .
C30 C37 H63 107.6 . .
C39 C37 H63 87.2 . .
C38 C37 H63 107.6 . .
H62 C37 H63 107.0 . .
C30 C37 H64 110.4 . .
C39 C37 H64 110.4 . .
C38 C37 H64 84.3 . .
H62 C37 H64 127.2 . .
H63 C37 H64 26.2 . .
C30 C37 H65 110.4 . .
C39 C37 H65 110.4 . .
C38 C37 H65 24.4 . .
H62 C37 H65 90.3 . .
H63 C37 H65 130.6 . .
H64 C37 H65 108.6 . .
C37 C38 H66 109.5 . .
C37 C38 H67 109.5 . .
C37 C38 H68 109.5 . .
C37 C39 H69 109.5 . .
C37 C39 H70 109.5 . .
H69 C39 H70 109.5 . .
C37 C39 H71 109.5 . .
H69 C39 H71 109.5 . .
H70 C39 H71 109.5 . .
C41 C40 C44 106.7(5) . .
C41 C40 C45 128.4(9) . .
C44 C40 C45 123.8(10) . .
C41 C40 Ru2 71.6(4) . .
C44 C40 Ru2 71.3(3) . .
C45 C40 Ru2 131.2(4) . .
C42 C41 C40 108.7(6) . .
C42 C41 C46 126.5(10) . .
C40 C41 C46 124.2(9) . .
C42 C41 Ru2 71.9(4) . .
C40 C41 Ru2 70.8(4) . .
C46 C41 Ru2 130.3(5) . .
C41 C42 C43 109.8(7) . .
C41 C42 C47 125.0(8) . .
C43 C42 C47 124.7(7) . .
C41 C42 Ru2 71.9(3) . .
C43 C42 Ru2 71.7(3) . .
C47 C42 Ru2 129.6(5) . .
C42 C43 C44 107.9(6) . .
C42 C43 C48 125.9(7) . .
C44 C43 C48 125.3(6) . .
C42 C43 Ru2 71.6(3) . .
C44 C43 Ru2 71.1(3) . .
C48 C43 Ru2 131.4(4) . .
C43 C44 C40 107.0(6) . .
C43 C44 C49 125.0(6) . .
C40 C44 C49 127.2(7) . .
C43 C44 Ru2 71.4(3) . .
C40 C44 Ru2 70.7(3) . .
C49 C44 Ru2 131.1(4) . .
C40 C45 H72 109.5 . .
C40 C45 H73 109.5 . .
H72 C45 H73 109.5 . .
C40 C45 H74 109.5 . .
H72 C45 H74 109.5 . .
H73 C45 H74 109.5 . .
C41 C46 H75 109.5 . .
C41 C46 H76 109.5 . .
H75 C46 H76 109.5 . .
C41 C46 H77 109.5 . .
H75 C46 H77 109.5 . .
H76 C46 H77 109.5 . .
C42 C47 H78 109.5 . .
C42 C47 H79 109.5 . .
H78 C47 H79 109.5 . .
C42 C47 H80 109.5 . .
H78 C47 H80 109.5 . .
H79 C47 H80 109.5 . .
C43 C48 H81 109.5 . .
C43 C48 H82 109.5 . .
H81 C48 H82 109.5 . .
C43 C48 H83 109.5 . .
H81 C48 H83 109.5 . .
H82 C48 H83 109.5 . .
C44 C49 H84 109.5 . .
C44 C49 H85 109.5 . .
H84 C49 H85 109.5 . .
C44 C49 H86 109.5 . .
H84 C49 H86 109.5 . .
H85 C49 H86 109.5 . .
O2 Li2 Ru2 149.0(4) . 3_757
O2 Li2 Ru2 150.4(4) . .
Ru2 Li2 Ru2 60.55(17) 3_757 .
O2 Li2 Sn2 135.8(4) . 3_757
Ru2 Li2 Sn2 50.76(13) 3_757 3_757
Ru2 Li2 Sn2 50.55(13) . 3_757
O2 Li2 Sn2 139.5(4) . .
Ru2 Li2 Sn2 50.06(14) 3_757 .
Ru2 Li2 Sn2 49.97(14) . .
Sn2 Li2 Sn2 84.69(19) 3_757 .
C51 O2 C52 113.8(6) . .
C51 O2 Li2 126.9(5) . .
C52 O2 Li2 119.3(5) . .
C51 C50 H87 109.5 . .
C51 C50 H88 109.5 . .
H87 C50 H88 109.5 . .
C51 C50 H89 109.5 . .
H87 C50 H89 109.5 . .
H88 C50 H89 109.5 . .
O2 C51 C50 116.5(7) . .
O2 C51 H90 108.2 . .
C50 C51 H90 108.2 . .
O2 C51 H91 108.2 . .
C50 C51 H91 108.2 . .
H90 C51 H91 107.3 . .
O2 C52 C53 109.7(7) . .
O2 C52 H92 109.7 . .
C53 C52 H92 109.7 . .
O2 C52 H93 109.7 . .
C53 C52 H93 109.7 . .
H92 C52 H93 108.2 . .
C52 C53 H94 109.5 . .
C52 C53 H95 109.5 . .
H94 C53 H95 109.5 . .
C52 C53 H96 109.5 . .
H94 C53 H96 109.5 . .
H95 C53 H96 109.5 . .

loop_
_geom_bond_atom_site_label_1
_geom_bond_atom_site_label_2
_geom_bond_distance
_geom_bond_site_symmetry_2
Ru1 C15 2.207(4) .
Ru1 C14 2.210(4) .
Ru1 C16 2.216(4) .
Ru1 C13 2.223(4) .
Ru1 C17 2.217(4) .
Ru1 Sn1 2.5781(4) .
Ru1 Sn1 2.5949(5) 3_667
Ru1 Li1 2.696(7) .
Ru1 Ru1 2.7919(6) 3_667
Ru1 Li1 2.811(7) 3_667
Sn1 C1 2.168(4) .
Sn1 C4 2.172(4) .
Sn1 Ru1 2.5949(5) 3_667
Sn1 Li1 3.209(7) 3_667
Sn1 Li1 3.234(7) .
C1 C2 1.346(6) .
C1 C5 1.507(6) .
C2 C3 1.502(6) .
C2 C7 1.514(6) .
C3 C4 1.351(6) .
C3 C9 1.507(6) .
C4 C11 1.507(6) .
C5 C6 1.528(6) .
C5 H1 0.9700 .
C5 H2 0.9700 .
C6 H3 0.9600 .
C6 H4 0.9600 .
C6 H5 0.9600 .
C7 C8 1.533(7) .
C7 H6 0.9700 .
C7 H7 0.9700 .
C8 H8 0.9600 .
C8 H9 0.9600 .
C8 H10 0.9600 .
C9 C10 1.535(6) .
C9 H11 0.9700 .
C9 H12 0.9700 .
C10 H13 0.9600 .
C10 H14 0.9600 .
C10 H15 0.9600 .
C11 C12 1.505(7) .
C11 H16 0.9700 .
C11 H17 0.9700 .
C12 H18 0.9600 .
C12 H19 0.9600 .
C12 H20 0.9600 .
C13 C14 1.417(6) .
C13 C17 1.428(6) .
C13 C18 1.514(6) .
C14 C15 1.429(6) .
C14 C19 1.501(6) .
C15 C16 1.431(6) .
C15 C20 1.496(6) .
C16 C17 1.425(6) .
C16 C21 1.486(6) .
C17 C22 1.501(6) .
C18 H22 0.9600 .
C18 H23 0.9600 .
C18 H24 0.9600 .
C19 H25 0.9600 .
C19 H26 0.9600 .
C19 H27 0.9600 .
C20 H28 0.9600 .
C20 H29 0.9600 .
C20 H30 0.9600 .
C21 H31 0.9600 .
C21 H32 0.9600 .
C21 H33 0.9600 .
C22 H34 0.9600 .
C22 H35 0.9600 .
C22 H36 0.9600 .
Li1 O1 1.908(8) .
Li1 Ru1 2.811(7) 3_667
Li1 Sn1 3.209(7) 3_667
O1 C24 1.426(5) .
O1 C25 1.447(5) .
C23 C24 1.505(6) .
C23 H37 0.9600 .
C23 H38 0.9600 .
C23 H39 0.9600 .
C24 H40 0.9700 .
C24 H41 0.9700 .
C25 C26 1.499(7) .
C25 H42 0.9700 .
C25 H43 0.9700 .
C26 H44 0.9600 .
C26 H45 0.9600 .
C26 H46 0.9600 .
Ru2 C40 2.189(6) .
Ru2 C44 2.198(5) .
Ru2 C42 2.200(5) .
Ru2 C41 2.200(6) .
Ru2 C43 2.202(4) .
Ru2 Sn2 2.5783(5) 3_757
Ru2 Sn2 2.5808(5) .
Ru2 Li2 2.747(8) 3_757
Ru2 Li2 2.773(8) .
Ru2 Ru2 2.7825(7) 3_757
Sn2 C27 2.160(4) .
Sn2 C30 2.167(5) .
Sn2 Ru2 2.5783(5) 3_757
Sn2 Li2 3.199(8) 3_757
Sn2 Li2 3.251(8) .
C27 C28 1.352(7) .
C27 C31 1.505(7) .
C28 C29 1.493(7) .
C28 C33 1.524(6) .
C29 C30 1.336(6) .
C29 C35 1.522(7) .
C30 C37 1.511(7) .
C31 C32 1.507(8) .
C31 H47 0.9700 .
C31 H48 0.9700 .
C32 H49 0.9600 .
C32 H50 0.9600 .
C32 H51 0.9600 .
C33 C34 1.522(7) .
C33 H52 0.9700 .
C33 H53 0.9700 .
C34 H54 0.9600 .
C34 H55 0.9600 .
C34 H56 0.9600 .
C35 C36 1.512(10) .
C35 H57 0.9700 .
C35 H58 0.9700 .
C36 H59 0.9600 .
C36 H60 0.9600 .
C36 H61 0.9600 .
C37 C39 1.579(12) .
C37 C38 1.592(13) .
C37 H62 0.9700 .
C37 H63 0.9700 .
C37 H64 0.9700 .
C37 H65 0.9700 .
C38 H66 0.9600 .
C38 H67 0.9600 .
C38 H68 0.9600 .
C39 H69 0.9600 .
C39 H70 0.9600 .
C39 H71 0.9600 .
C40 C41 1.413(11) .
C40 C44 1.430(9) .
C40 C45 1.504(9) .
C41 C42 1.365(10) .
C41 C46 1.535(10) .
C42 C43 1.385(9) .
C42 C47 1.535(10) .
C43 C44 1.414(8) .
C43 C48 1.513(8) .
C44 C49 1.497(9) .
C45 H72 0.9600 .
C45 H73 0.9600 .
C45 H74 0.9600 .
C46 H75 0.9600 .
C46 H76 0.9600 .
C46 H77 0.9600 .
C47 H78 0.9600 .
C47 H79 0.9600 .
C47 H80 0.9600 .
C48 H81 0.9600 .
C48 H82 0.9600 .
C48 H83 0.9600 .
C49 H84 0.9600 .
C49 H85 0.9600 .
C49 H86 0.9600 .
Li2 O2 1.896(9) .
Li2 Ru2 2.747(8) 3_757
Li2 Sn2 3.199(8) 3_757
O2 C51 1.361(7) .
O2 C52 1.413(8) .
C50 C51 1.513(9) .
C50 H87 0.9600 .
C50 H88 0.9600 .
C50 H89 0.9600 .
C51 H90 0.9700 .
C51 H91 0.9700 .
C52 C53 1.567(11) .
C52 H92 0.9700 .
C52 H93 0.9700 .
C53 H94 0.9600 .
C53 H95 0.9600 .
C53 H96 0.9600 .

loop_
_geom_torsion_atom_site_label_1
_geom_torsion_atom_site_label_2
_geom_torsion_atom_site_label_3
_geom_torsion_atom_site_label_4
_geom_torsion
_geom_torsion_site_symmetry_1
_geom_torsion_site_symmetry_4
C15 Ru1 Sn1 C1 99.7(3) . .
C14 Ru1 Sn1 C1 98.16(19) . .
C16 Ru1 Sn1 C1 26.9(2) . .
C13 Ru1 Sn1 C1 65.23(18) . .
C17 Ru1 Sn1 C1 31.27(18) . .
Sn1 Ru1 Sn1 C1 -115.28(14) 3_667 .
Li1 Ru1 Sn1 C1 179.5(2) . .
Ru1 Ru1 Sn1 C1 -115.28(14) 3_667 .
Li1 Ru1 Sn1 C1 -53.4(2) 3_667 .
C15 Ru1 Sn1 C4 -31.0(3) . .
C14 Ru1 Sn1 C4 -32.5(2) . .
C16 Ru1 Sn1 C4 -103.7(3) . .
C13 Ru1 Sn1 C4 -65.46(19) . .
C17 Ru1 Sn1 C4 -99.4(2) . .
Sn1 Ru1 Sn1 C4 114.03(16) 3_667 .
Li1 Ru1 Sn1 C4 48.8(2) . .
Ru1 Ru1 Sn1 C4 114.03(16) 3_667 .
Li1 Ru1 Sn1 C4 176.0(2) 3_667 .
C15 Ru1 Sn1 Ru1 -145.0(2) . 3_667
C14 Ru1 Sn1 Ru1 -146.56(13) . 3_667
C16 Ru1 Sn1 Ru1 142.2(2) . 3_667
C13 Ru1 Sn1 Ru1 -179.49(12) . 3_667
C17 Ru1 Sn1 Ru1 146.55(12) . 3_667
Sn1 Ru1 Sn1 Ru1 0.0 3_667 3_667
Li1 Ru1 Sn1 Ru1 -65.25(16) . 3_667
Li1 Ru1 Sn1 Ru1 61.92(16) 3_667 3_667
C15 Ru1 Sn1 Li1 153.0(3) . 3_667
C14 Ru1 Sn1 Li1 151.5(2) . 3_667
C16 Ru1 Sn1 Li1 80.3(3) . 3_667
C13 Ru1 Sn1 Li1 118.6(2) . 3_667
C17 Ru1 Sn1 Li1 84.6(2) . 3_667
Sn1 Ru1 Sn1 Li1 -61.92(16) 3_667 3_667
Li1 Ru1 Sn1 Li1 -127.18(14) . 3_667
Ru1 Ru1 Sn1 Li1 -61.92(16) 3_667 3_667
C15 Ru1 Sn1 Li1 -79.8(3) . .
C14 Ru1 Sn1 Li1 -81.3(2) . .
C16 Ru1 Sn1 Li1 -152.5(3) . .
C13 Ru1 Sn1 Li1 -114.2(2) . .
C17 Ru1 Sn1 Li1 -148.2(2) . .
Sn1 Ru1 Sn1 Li1 65.25(16) 3_667 .
Ru1 Ru1 Sn1 Li1 65.25(16) 3_667 .
Li1 Ru1 Sn1 Li1 127.18(14) 3_667 .
C4 Sn1 C1 C2 -4.3(3) . .
Ru1 Sn1 C1 C2 -152.5(2) . .
Ru1 Sn1 C1 C2 120.9(3) 3_667 .
Li1 Sn1 C1 C2 165.2(3) 3_667 .
Li1 Sn1 C1 C2 23.3(18) . .
C4 Sn1 C1 C5 -179.0(4) . .
Ru1 Sn1 C1 C5 32.8(4) . .
Ru1 Sn1 C1 C5 -53.8(4) 3_667 .
Li1 Sn1 C1 C5 -9.5(4) 3_667 .
Li1 Sn1 C1 C5 -151.4(15) . .
C5 C1 C2 C3 179.9(4) . .
Sn1 C1 C2 C3 5.1(5) . .
C5 C1 C2 C7 5.1(6) . .
Sn1 C1 C2 C7 -169.7(3) . .
C1 C2 C3 C4 -2.8(6) . .
C7 C2 C3 C4 172.2(4) . .
C1 C2 C3 C9 174.7(4) . .
C7 C2 C3 C9 -10.3(6) . .
C2 C3 C4 C11 178.8(4) . .
C9 C3 C4 C11 1.5(7) . .
C2 C3 C4 Sn1 -1.2(5) . .
C9 C3 C4 Sn1 -178.6(3) . .
C1 Sn1 C4 C3 2.9(3) . .
Ru1 Sn1 C4 C3 148.2(2) . .
Ru1 Sn1 C4 C3 -123.0(3) 3_667 .
Li1 Sn1 C4 C3 -46.0(9) 3_667 .
Li1 Sn1 C4 C3 -174.3(3) . .
C1 Sn1 C4 C11 -177.1(4) . .
Ru1 Sn1 C4 C11 -31.9(4) . .
Ru1 Sn1 C4 C11 57.0(4) 3_667 .
Li1 Sn1 C4 C11 133.9(7) 3_667 .
Li1 Sn1 C4 C11 5.6(4) . .
C2 C1 C5 C6 84.2(5) . .
Sn1 C1 C5 C6 -101.8(4) . .
C1 C2 C7 C8 92.8(5) . .
C3 C2 C7 C8 -82.0(5) . .
C4 C3 C9 C10 96.8(5) . .
C2 C3 C9 C10 -80.6(5) . .
C3 C4 C11 C12 -96.3(5) . .
Sn1 C4 C11 C12 83.8(5) . .
C15 Ru1 C13 C14 -37.6(3) . .
C16 Ru1 C13 C14 -80.3(3) . .
C17 Ru1 C13 C14 -117.7(4) . .
Sn1 Ru1 C13 C14 122.6(2) . .
Sn1 Ru1 C13 C14 -56.3(4) 3_667 .
Li1 Ru1 C13 C14 47.8(3) . .
Ru1 Ru1 C13 C14 121.8(3) 3_667 .
Li1 Ru1 C13 C14 -166.0(3) 3_667 .
C15 Ru1 C13 C17 80.1(3) . .
C14 Ru1 C13 C17 117.7(4) . .
C16 Ru1 C13 C17 37.4(2) . .
Sn1 Ru1 C13 C17 -119.7(2) . .
Sn1 Ru1 C13 C17 61.4(4) 3_667 .
Li1 Ru1 C13 C17 165.5(3) . .
Ru1 Ru1 C13 C17 -120.5(3) 3_667 .
Li1 Ru1 C13 C17 -48.3(3) 3_667 .
C15 Ru1 C13 C18 -158.6(5) . .
C14 Ru1 C13 C18 -121.0(6) . .
C16 Ru1 C13 C18 158.7(5) . .
C17 Ru1 C13 C18 121.3(5) . .
Sn1 Ru1 C13 C18 1.7(4) . .
Sn1 Ru1 C13 C18 -177.3(3) 3_667 .
Li1 Ru1 C13 C18 -73.2(5) . .
Ru1 Ru1 C13 C18 0.8(6) 3_667 .
Li1 Ru1 C13 C18 73.1(5) 3_667 .
C17 C13 C14 C15 0.3(5) . .
C18 C13 C14 C15 -170.3(4) . .
Ru1 C13 C14 C15 62.0(3) . .
C17 C13 C14 C19 168.5(4) . .
C18 C13 C14 C19 -2.1(7) . .
Ru1 C13 C14 C19 -129.9(4) . .
C17 C13 C14 Ru1 -61.7(3) . .
C18 C13 C14 Ru1 127.7(4) . .
C15 Ru1 C14 C13 117.5(4) . .
C16 Ru1 C14 C13 79.8(3) . .
C17 Ru1 C14 C13 37.4(3) . .
Sn1 Ru1 C14 C13 -63.8(3) . .
Sn1 Ru1 C14 C13 153.7(2) 3_667 .
Li1 Ru1 C14 C13 -137.3(3) . .
Ru1 Ru1 C14 C13 -124.6(2) 3_667 .
Li1 Ru1 C14 C13 28.1(5) 3_667 .
C16 Ru1 C14 C15 -37.8(2) . .
C13 Ru1 C14 C15 -117.5(4) . .
C17 Ru1 C14 C15 -80.2(3) . .
Sn1 Ru1 C14 C15 178.7(2) . .
Sn1 Ru1 C14 C15 36.1(3) 3_667 .
Li1 Ru1 C14 C15 105.2(3) . .
Ru1 Ru1 C14 C15 117.8(3) 3_667 .
Li1 Ru1 C14 C15 -89.5(5) 3_667 .
C15 Ru1 C14 C19 -121.6(6) . .
C16 Ru1 C14 C19 -159.4(5) . .
C13 Ru1 C14 C19 120.9(6) . .
C17 Ru1 C14 C19 158.2(5) . .
Sn1 Ru1 C14 C19 57.1(5) . .
Sn1 Ru1 C14 C19 -85.5(5) 3_667 .
Li1 Ru1 C14 C19 -16.4(5) . .
Ru1 Ru1 C14 C19 -3.8(6) 3_667 .
Li1 Ru1 C14 C19 148.9(5) 3_667 .
C13 C14 C15 C16 0.0(5) . .
C19 C14 C15 C16 -168.0(4) . .
Ru1 C14 C15 C16 62.6(3) . .
C13 C14 C15 C20 171.3(4) . .
C19 C14 C15 C20 3.3(7) . .
Ru1 C14 C15 C20 -126.2(4) . .
C13 C14 C15 Ru1 -62.5(3) . .
C19 C14 C15 Ru1 129.5(4) . .
C14 Ru1 C15 C16 -117.0(4) . .
C13 Ru1 C15 C16 -79.8(3) . .
C17 Ru1 C15 C16 -37.4(2) . .
Sn1 Ru1 C15 C16 -119.3(3) . .
Sn1 Ru1 C15 C16 92.1(2) 3_667 .
Li1 Ru1 C15 C16 166.9(3) . .
Ru1 Ru1 C15 C16 118.7(2) 3_667 .
Li1 Ru1 C15 C16 23.3(4) 3_667 .
C16 Ru1 C15 C14 117.0(4) . .
C13 Ru1 C15 C14 37.2(3) . .
C17 Ru1 C15 C14 79.6(3) . .
Sn1 Ru1 C15 C14 -2.3(4) . .
Sn1 Ru1 C15 C14 -150.9(2) 3_667 .
Li1 Ru1 C15 C14 -76.1(3) . .
Ru1 Ru1 C15 C14 -124.3(2) 3_667 .
Li1 Ru1 C15 C14 140.2(3) 3_667 .
C14 Ru1 C15 C20 121.4(6) . .
C16 Ru1 C15 C20 -121.6(6) . .
C13 Ru1 C15 C20 158.6(5) . .
C17 Ru1 C15 C20 -159.0(5) . .
Sn1 Ru1 C15 C20 119.1(4) . .
Sn1 Ru1 C15 C20 -29.5(5) 3_667 .
Li1 Ru1 C15 C20 45.3(5) . .
Ru1 Ru1 C15 C20 -2.9(6) 3_667 .
Li1 Ru1 C15 C20 -98.3(5) 3_667 .
C14 C15 C16 C17 -0.4(4) . .
C20 C15 C16 C17 -171.6(4) . .
Ru1 C15 C16 C17 62.0(3) . .
C14 C15 C16 C21 168.9(4) . .
C20 C15 C16 C21 -2.3(7) . .
Ru1 C15 C16 C21 -128.7(4) . .
C14 C15 C16 Ru1 -62.4(3) . .
C20 C15 C16 Ru1 126.4(4) . .
C15 Ru1 C16 C17 -117.4(4) . .
C14 Ru1 C16 C17 -79.5(3) . .
C13 Ru1 C16 C17 -37.4(2) . .
Sn1 Ru1 C16 C17 6.7(4) . .
Sn1 Ru1 C16 C17 152.9(2) 3_667 .
Li1 Ru1 C16 C17 -135.3(3) . .
Ru1 Ru1 C16 C17 122.9(2) 3_667 .
Li1 Ru1 C16 C17 79.2(3) 3_667 .
C14 Ru1 C16 C15 37.8(2) . .
C13 Ru1 C16 C15 79.9(3) . .
C17 Ru1 C16 C15 117.4(4) . .
Sn1 Ru1 C16 C15 124.1(2) . .
Sn1 Ru1 C16 C15 -89.8(2) 3_667 .
Li1 Ru1 C16 C15 -18.0(4) . .
Ru1 Ru1 C16 C15 -119.7(2) 3_667 .
Li1 Ru1 C16 C15 -163.4(3) 3_667 .
C15 Ru1 C16 C21 122.5(6) . .
C14 Ru1 C16 C21 160.3(5) . .
C13 Ru1 C16 C21 -157.6(5) . .
C17 Ru1 C16 C21 -120.2(6) . .
Sn1 Ru1 C16 C21 -113.4(4) . .
Sn1 Ru1 C16 C21 32.7(5) 3_667 .
Li1 Ru1 C16 C21 104.5(5) . .
Ru1 Ru1 C16 C21 2.7(6) 3_667 .
Li1 Ru1 C16 C21 -41.0(5) 3_667 .
C15 C16 C17 C13 0.6(4) . .
C21 C16 C17 C13 -169.0(4) . .
Ru1 C16 C17 C13 62.3(3) . .
C15 C16 C17 C22 170.0(4) . .
C21 C16 C17 C22 0.5(7) . .
Ru1 C16 C17 C22 -128.3(4) . .
C15 C16 C17 Ru1 -61.7(3) . .
C21 C16 C17 Ru1 128.8(4) . .
C14 C13 C17 C16 -0.5(5) . .
C18 C13 C17 C16 170.1(4) . .
Ru1 C13 C17 C16 -62.1(3) . .
C14 C13 C17 C22 -169.9(4) . .
C18 C13 C17 C22 0.7(7) . .
Ru1 C13 C17 C22 128.5(4) . .
C14 C13 C17 Ru1 61.6(3) . .
C18 C13 C17 Ru1 -127.8(4) . .
C15 Ru1 C17 C16 37.7(2) . .
C14 Ru1 C17 C16 80.4(3) . .
C13 Ru1 C17 C16 117.5(4) . .
Sn1 Ru1 C17 C16 -176.0(2) . .
Sn1 Ru1 C17 C16 -34.2(3) 3_667 .
Li1 Ru1 C17 C16 90.9(4) . .
Ru1 Ru1 C17 C16 -117.2(3) 3_667 .
Li1 Ru1 C17 C16 -103.9(3) 3_667 .
C15 Ru1 C17 C13 -79.8(3) . .
C14 Ru1 C17 C13 -37.1(2) . .
C16 Ru1 C17 C13 -117.5(4) . .
Sn1 Ru1 C17 C13 66.5(2) . .
Sn1 Ru1 C17 C13 -151.7(2) 3_667 .
Li1 Ru1 C17 C13 -26.6(5) . .
Ru1 Ru1 C17 C13 125.3(2) 3_667 .
Li1 Ru1 C17 C13 138.6(3) 3_667 .
C15 Ru1 C17 C22 158.5(5) . .
C14 Ru1 C17 C22 -158.9(5) . .
C16 Ru1 C17 C22 120.8(6) . .
C13 Ru1 C17 C22 -121.7(6) . .
Sn1 Ru1 C17 C22 -55.2(5) . .
Sn1 Ru1 C17 C22 86.6(5) 3_667 .
Li1 Ru1 C17 C22 -148.3(5) . .
Ru1 Ru1 C17 C22 3.6(6) 3_667 .
Li1 Ru1 C17 C22 16.9(5) 3_667 .
C15 Ru1 Li1 O1 26.1(8) . .
C14 Ru1 Li1 O1 -10.5(7) . .
C16 Ru1 Li1 O1 37.0(9) . .
C13 Ru1 Li1 O1 -37.2(8) . .
C17 Ru1 Li1 O1 -19.8(10) . .
Sn1 Ru1 Li1 O1 -122.2(8) . .
Sn1 Ru1 Li1 O1 116.7(8) 3_667 .
Ru1 Ru1 Li1 O1 177.1(8) 3_667 .
Li1 Ru1 Li1 O1 177.1(8) 3_667 .
C15 Ru1 Li1 Ru1 -151.07(13) . 3_667
C14 Ru1 Li1 Ru1 172.40(15) . 3_667
C16 Ru1 Li1 Ru1 -140.10(18) . 3_667
C13 Ru1 Li1 Ru1 145.70(13) . 3_667
C17 Ru1 Li1 Ru1 163.1(3) . 3_667
Sn1 Ru1 Li1 Ru1 60.68(8) . 3_667
Sn1 Ru1 Li1 Ru1 -60.47(8) 3_667 3_667
Li1 Ru1 Li1 Ru1 0.0 3_667 3_667
C15 Ru1 Li1 Sn1 -90.60(12) . 3_667
C14 Ru1 Li1 Sn1 -127.13(13) . 3_667
C16 Ru1 Li1 Sn1 -79.6(2) . 3_667
C13 Ru1 Li1 Sn1 -153.83(13) . 3_667
C17 Ru1 Li1 Sn1 -136.5(3) . 3_667
Sn1 Ru1 Li1 Sn1 121.15(7) . 3_667
Ru1 Ru1 Li1 Sn1 60.47(8) 3_667 3_667
Li1 Ru1 Li1 Sn1 60.47(8) 3_667 3_667
C15 Ru1 Li1 Sn1 148.24(12) . .
C14 Ru1 Li1 Sn1 111.71(13) . .
C16 Ru1 Li1 Sn1 159.21(19) . .
C13 Ru1 Li1 Sn1 85.01(14) . .
C17 Ru1 Li1 Sn1 102.4(3) . .
Sn1 Ru1 Li1 Sn1 -121.15(7) 3_667 .
Ru1 Ru1 Li1 Sn1 -60.68(8) 3_667 .
Li1 Ru1 Li1 Sn1 -60.68(8) 3_667 .
C1 Sn1 Li1 O1 -37(2) . .
C4 Sn1 Li1 O1 -9.9(5) . .
Ru1 Sn1 Li1 O1 138.9(6) . .
Ru1 Sn1 Li1 O1 -138.8(6) 3_667 .
Li1 Sn1 Li1 O1 -179.0(6) 3_667 .
C1 Sn1 Li1 Ru1 -176.1(15) . .
C4 Sn1 Li1 Ru1 -148.88(14) . .
Ru1 Sn1 Li1 Ru1 82.23(12) 3_667 .
Li1 Sn1 Li1 Ru1 42.05(8) 3_667 .
C1 Sn1 Li1 Ru1 101.6(16) . 3_667
C4 Sn1 Li1 Ru1 128.89(13) . 3_667
Ru1 Sn1 Li1 Ru1 -82.23(12) . 3_667
Li1 Sn1 Li1 Ru1 -40.17(8) 3_667 3_667
C1 Sn1 Li1 Sn1 141.8(15) . 3_667
C4 Sn1 Li1 Sn1 169.06(16) . 3_667
Ru1 Sn1 Li1 Sn1 -42.05(8) . 3_667
Ru1 Sn1 Li1 Sn1 40.17(8) 3_667 3_667
Li1 Sn1 Li1 Sn1 0.0 3_667 3_667
Ru1 Li1 O1 C24 153.5(6) . .
Ru1 Li1 O1 C24 -31.4(9) 3_667 .
Sn1 Li1 O1 C24 -117.8(5) 3_667 .
Sn1 Li1 O1 C24 60.8(6) . .
Ru1 Li1 O1 C25 -29.7(10) . .
Ru1 Li1 O1 C25 145.4(6) 3_667 .
Sn1 Li1 O1 C25 59.0(6) 3_667 .
Sn1 Li1 O1 C25 -122.5(5) . .
C25 O1 C24 C23 -61.6(5) . .
Li1 O1 C24 C23 115.5(5) . .
C24 O1 C25 C26 -65.8(5) . .
Li1 O1 C25 C26 117.3(5) . .
C40 Ru2 Sn2 C27 90.0(2) . .
C44 Ru2 Sn2 C27 66.7(2) . .
C42 Ru2 Sn2 C27 9.6(3) . .
C41 Ru2 Sn2 C27 51.4(7) . .
C43 Ru2 Sn2 C27 29.1(2) . .
Sn2 Ru2 Sn2 C27 -128.58(15) 3_757 .
Li2 Ru2 Sn2 C27 166.8(2) 3_757 .
Li2 Ru2 Sn2 C27 -65.6(2) . .
Ru2 Ru2 Sn2 C27 -128.58(15) 3_757 .
C40 Ru2 Sn2 C30 -21.9(3) . .
C44 Ru2 Sn2 C30 -45.2(2) . .
C42 Ru2 Sn2 C30 -102.3(3) . .
C41 Ru2 Sn2 C30 -60.5(7) . .
C43 Ru2 Sn2 C30 -82.8(2) . .
Sn2 Ru2 Sn2 C30 119.49(18) 3_757 .
Li2 Ru2 Sn2 C30 54.8(3) 3_757 .
Li2 Ru2 Sn2 C30 -177.5(2) . .
Ru2 Ru2 Sn2 C30 119.49(18) 3_757 .
C40 Ru2 Sn2 Ru2 -141.43(18) . 3_757
C44 Ru2 Sn2 Ru2 -164.69(15) . 3_757
C42 Ru2 Sn2 Ru2 138.2(2) . 3_757
C41 Ru2 Sn2 Ru2 180.0(7) . 3_757
C43 Ru2 Sn2 Ru2 157.68(16) . 3_757
Sn2 Ru2 Sn2 Ru2 0.0 3_757 3_757
Li2 Ru2 Sn2 Ru2 -64.66(18) 3_757 3_757
Li2 Ru2 Sn2 Ru2 63.01(16) . 3_757
C40 Ru2 Sn2 Li2 -76.8(3) . 3_757
C44 Ru2 Sn2 Li2 -100.0(2) . 3_757
C42 Ru2 Sn2 Li2 -157.2(3) . 3_757
C41 Ru2 Sn2 Li2 -115.4(7) . 3_757
C43 Ru2 Sn2 Li2 -137.7(2) . 3_757
Sn2 Ru2 Sn2 Li2 64.66(18) 3_757 3_757
Li2 Ru2 Sn2 Li2 127.67(15) . 3_757
Ru2 Ru2 Sn2 Li2 64.66(18) 3_757 3_757
C40 Ru2 Sn2 Li2 155.6(2) . .
C44 Ru2 Sn2 Li2 132.3(2) . .
C42 Ru2 Sn2 Li2 75.2(3) . .
C41 Ru2 Sn2 Li2 117.0(7) . .
C43 Ru2 Sn2 Li2 94.7(2) . .
Sn2 Ru2 Sn2 Li2 -63.01(16) 3_757 .
Li2 Ru2 Sn2 Li2 -127.67(15) 3_757 .
Ru2 Ru2 Sn2 Li2 -63.01(16) 3_757 .
C30 Sn2 C27 C28 3.9(3) . .
Ru2 Sn2 C27 C28 140.1(3) 3_757 .
Ru2 Sn2 C27 C28 -131.3(3) . .
Li2 Sn2 C27 C28 -41.9(12) 3_757 .
Li2 Sn2 C27 C28 -179.9(4) . .
C30 Sn2 C27 C31 179.8(4) . .
Ru2 Sn2 C27 C31 -43.9(5) 3_757 .
Ru2 Sn2 C27 C31 44.7(5) . .
Li2 Sn2 C27 C31 134.1(10) 3_757 .
Li2 Sn2 C27 C31 -3.9(4) . .
C31 C27 C28 C29 178.7(5) . .
Sn2 C27 C28 C29 -5.3(5) . .
C31 C27 C28 C33 -7.3(8) . .
Sn2 C27 C28 C33 168.7(4) . .
C27 C28 C29 C30 4.0(7) . .
C33 C28 C29 C30 -170.1(5) . .
C27 C28 C29 C35 -174.3(5) . .
C33 C28 C29 C35 11.6(7) . .
C28 C29 C30 C37 -178.1(5) . .
C35 C29 C30 C37 0.1(8) . .
C28 C29 C30 Sn2 -0.2(5) . .
C35 C29 C30 Sn2 178.0(4) . .
C27 Sn2 C30 C29 -1.9(3) . .
Ru2 Sn2 C30 C29 -143.5(3) 3_757 .
Ru2 Sn2 C30 C29 127.9(3) . .
Li2 Sn2 C30 C29 170.3(4) 3_757 .
Li2 Sn2 C30 C29 -34.6(18) . .
C27 Sn2 C30 C37 175.8(5) . .
Ru2 Sn2 C30 C37 34.3(5) 3_757 .
Ru2 Sn2 C30 C37 -54.3(5) . .
Li2 Sn2 C30 C37 -11.9(5) 3_757 .
Li2 Sn2 C30 C37 143.1(15) . .
C28 C27 C31 C32 -87.0(7) . .
Sn2 C27 C31 C32 97.6(6) . .
C27 C28 C33 C34 -91.1(7) . .
C29 C28 C33 C34 82.9(6) . .
C30 C29 C35 C36 -99.4(7) . .
C28 C29 C35 C36 78.8(7) . .
C29 C30 C37 C39 -74.0(7) . .
Sn2 C30 C37 C39 108.5(6) . .
C29 C30 C37 C38 71.2(9) . .
Sn2 C30 C37 C38 -106.3(7) . .
C44 Ru2 C40 C41 -115.6(5) . .
C42 Ru2 C40 C41 -36.2(4) . .
C43 Ru2 C40 C41 -77.8(4) . .
Sn2 Ru2 C40 C41 61.5(4) 3_757 .
Sn2 Ru2 C40 C41 -155.3(4) . .
Li2 Ru2 C40 C41 135.5(4) 3_757 .
Li2 Ru2 C40 C41 -28.5(8) . .
Ru2 Ru2 C40 C41 120.4(4) 3_757 .
C42 Ru2 C40 C44 79.5(4) . .
C41 Ru2 C40 C44 115.6(5) . .
C43 Ru2 C40 C44 37.8(4) . .
Sn2 Ru2 C40 C44 177.2(3) 3_757 .
Sn2 Ru2 C40 C44 -39.7(4) . .
Li2 Ru2 C40 C44 -108.9(4) 3_757 .
Li2 Ru2 C40 C44 87.2(7) . .
Ru2 Ru2 C40 C44 -123.9(4) 3_757 .
C44 Ru2 C40 C45 119.0(13) . .
C42 Ru2 C40 C45 -161.6(12) . .
C41 Ru2 C40 C45 -125.4(13) . .
C43 Ru2 C40 C45 156.8(12) . .
Sn2 Ru2 C40 C45 -63.8(11) 3_757 .
Sn2 Ru2 C40 C45 79.3(11) . .
Li2 Ru2 C40 C45 10.1(11) 3_757 .
Li2 Ru2 C40 C45 -153.9(9) . .
Ru2 Ru2 C40 C45 -5.0(14) 3_757 .
C44 C40 C41 C42 -0.8(7) . .
C45 C40 C41 C42 -169.2(6) . .
Ru2 C40 C41 C42 62.3(4) . .
C44 C40 C41 C46 170.7(6) . .
C45 C40 C41 C46 2.3(10) . .
Ru2 C40 C41 C46 -126.2(6) . .
C44 C40 C41 Ru2 -63.1(4) . .
C45 C40 C41 Ru2 128.5(6) . .
C40 Ru2 C41 C42 -118.0(6) . .
C44 Ru2 C41 C42 -79.3(5) . .
C43 Ru2 C41 C42 -36.6(4) . .
Sn2 Ru2 C41 C42 118.0(5) 3_757 .
Sn2 Ru2 C41 C42 -62.0(10) . .
Li2 Ru2 C41 C42 -168.7(5) 3_757 .
Li2 Ru2 C41 C42 46.8(5) . .
Ru2 Ru2 C41 C42 118.0(4) 3_757 .
C44 Ru2 C41 C40 38.8(4) . .
C42 Ru2 C41 C40 118.0(6) . .
C43 Ru2 C41 C40 81.5(4) . .
Sn2 Ru2 C41 C40 -123.9(4) 3_757 .
Sn2 Ru2 C41 C40 56.1(9) . .
Li2 Ru2 C41 C40 -50.7(5) 3_757 .
Li2 Ru2 C41 C40 164.8(4) . .
Ru2 Ru2 C41 C40 -124.0(4) 3_757 .
C40 Ru2 C41 C46 119.0(12) . .
C44 Ru2 C41 C46 157.8(12) . .
C42 Ru2 C41 C46 -122.9(13) . .
C43 Ru2 C41 C46 -159.5(12) . .
Sn2 Ru2 C41 C46 -4.9(11) 3_757 .
Sn2 Ru2 C41 C46 175.1(8) . .
Li2 Ru2 C41 C46 68.3(11) 3_757 .
Li2 Ru2 C41 C46 -76.2(11) . .
Ru2 Ru2 C41 C46 -5.0(14) 3_757 .
C40 C41 C42 C43 0.5(7) . .
C46 C41 C42 C43 -170.7(6) . .
Ru2 C41 C42 C43 62.1(4) . .
C40 C41 C42 C47 172.2(6) . .
C46 C41 C42 C47 1.0(11) . .
Ru2 C41 C42 C47 -126.2(6) . .
C40 C41 C42 Ru2 -61.6(4) . .
C46 C41 C42 Ru2 127.2(7) . .
C40 Ru2 C42 C41 37.6(5) . .
C44 Ru2 C42 C41 80.9(5) . .
C43 Ru2 C42 C41 118.8(7) . .
Sn2 Ru2 C42 C41 -66.4(5) 3_757 .
Sn2 Ru2 C42 C41 152.6(5) . .
Li2 Ru2 C42 C41 20.8(8) 3_757 .
Li2 Ru2 C42 C41 -138.6(5) . .
Ru2 Ru2 C42 C41 -120.5(5) 3_757 .
C40 Ru2 C42 C43 -81.2(4) . .
C44 Ru2 C42 C43 -37.9(3) . .
C41 Ru2 C42 C43 -118.8(7) . .
Sn2 Ru2 C42 C43 174.8(3) 3_757 .
Sn2 Ru2 C42 C43 33.7(5) . .
Li2 Ru2 C42 C43 -98.1(6) 3_757 .
Li2 Ru2 C42 C43 102.6(4) . .
Ru2 Ru2 C42 C43 120.6(4) 3_757 .
C40 Ru2 C42 C47 158.5(9) . .
C44 Ru2 C42 C47 -158.2(9) . .
C41 Ru2 C42 C47 120.9(11) . .
C43 Ru2 C42 C47 -120.3(10) . .
Sn2 Ru2 C42 C47 54.5(8) 3_757 .
Sn2 Ru2 C42 C47 -86.5(8) . .
Li2 Ru2 C42 C47 141.7(7) 3_757 .
Li2 Ru2 C42 C47 -17.7(8) . .
Ru2 Ru2 C42 C47 0.4(11) 3_757 .
C41 C42 C43 C44 0.0(6) . .
C47 C42 C43 C44 -171.7(6) . .
Ru2 C42 C43 C44 62.2(4) . .
C41 C42 C43 C48 169.5(5) . .
C47 C42 C43 C48 -2.2(9) . .
Ru2 C42 C43 C48 -128.3(5) . .
C41 C42 C43 Ru2 -62.2(4) . .
C47 C42 C43 Ru2 126.1(7) . .
C40 Ru2 C43 C42 78.7(5) . .
C44 Ru2 C43 C42 117.1(6) . .
C41 Ru2 C43 C42 36.0(5) . .
Sn2 Ru2 C43 C42 -8.2(5) 3_757 .
Sn2 Ru2 C43 C42 -154.1(4) . .
Li2 Ru2 C43 C42 133.0(5) 3_757 .
Li2 Ru2 C43 C42 -78.9(4) . .
Ru2 Ru2 C43 C42 -118.7(4) 3_757 .
C40 Ru2 C43 C44 -38.4(4) . .
C42 Ru2 C43 C44 -117.1(6) . .
C41 Ru2 C43 C44 -81.1(5) . .
Sn2 Ru2 C43 C44 -125.3(3) 3_757 .
Sn2 Ru2 C43 C44 88.8(4) . .
Li2 Ru2 C43 C44 15.9(5) 3_757 .
Li2 Ru2 C43 C44 164.0(4) . .
Ru2 Ru2 C43 C44 124.2(3) 3_757 .
C40 Ru2 C43 C48 -159.2(8) . .
C44 Ru2 C43 C48 -120.8(9) . .
C42 Ru2 C43 C48 122.0(9) . .
C41 Ru2 C43 C48 158.1(8) . .
Sn2 Ru2 C43 C48 113.9(7) 3_757 .
Sn2 Ru2 C43 C48 -32.1(7) . .
Li2 Ru2 C43 C48 -105.0(7) 3_757 .
Li2 Ru2 C43 C48 43.2(7) . .
Ru2 Ru2 C43 C48 3.4(9) 3_757 .
C42 C43 C44 C40 -0.4(6) . .
C48 C43 C44 C40 -170.1(5) . .
Ru2 C43 C44 C40 62.1(4) . .
C42 C43 C44 C49 169.9(6) . .
C48 C43 C44 C49 0.3(9) . .
Ru2 C43 C44 C49 -127.6(6) . .
C42 C43 C44 Ru2 -62.5(4) . .
C48 C43 C44 Ru2 127.9(5) . .
C41 C40 C44 C43 0.7(6) . .
C45 C40 C44 C43 169.8(5) . .
Ru2 C40 C44 C43 -62.6(3) . .
C41 C40 C44 C49 -169.3(6) . .
C45 C40 C44 C49 -0.2(9) . .
Ru2 C40 C44 C49 127.4(6) . .
C41 C40 C44 Ru2 63.3(4) . .
C45 C40 C44 Ru2 -127.6(6) . .
C40 Ru2 C44 C43 116.4(6) . .
C42 Ru2 C44 C43 37.0(4) . .
C41 Ru2 C44 C43 78.1(4) . .
Sn2 Ru2 C44 C43 111.5(4) 3_757 .
Sn2 Ru2 C44 C43 -94.9(4) . .
Li2 Ru2 C44 C43 -169.1(4) 3_757 .
Li2 Ru2 C44 C43 -21.6(5) . .
Ru2 Ru2 C44 C43 -119.9(4) 3_757 .
C42 Ru2 C44 C40 -79.4(5) . .
C41 Ru2 C44 C40 -38.3(4) . .
C43 Ru2 C44 C40 -116.4(6) . .
Sn2 Ru2 C44 C40 -4.9(6) 3_757 .
Sn2 Ru2 C44 C40 148.7(4) . .
Li2 Ru2 C44 C40 74.4(4) 3_757 .
Li2 Ru2 C44 C40 -138.0(5) . .
Ru2 Ru2 C44 C40 123.7(4) 3_757 .
C40 Ru2 C44 C49 -123.0(9) . .
C42 Ru2 C44 C49 157.6(8) . .
C41 Ru2 C44 C49 -161.3(8) . .
C43 Ru2 C44 C49 120.6(8) . .
Sn2 Ru2 C44 C49 -127.9(6) 3_757 .
Sn2 Ru2 C44 C49 25.7(7) . .
Li2 Ru2 C44 C49 -48.6(7) 3_757 .
Li2 Ru2 C44 C49 99.0(7) . .
Ru2 Ru2 C44 C49 0.7(9) 3_757 .
C40 Ru2 Li2 O2 -15.6(12) . .
C44 Ru2 Li2 O2 40.1(10) . .
C42 Ru2 Li2 O2 -8.8(8) . .
C41 Ru2 Li2 O2 -34.3(9) . .
C43 Ru2 Li2 O2 27.1(8) . .
Sn2 Ru2 Li2 O2 -115.6(8) 3_757 .
Sn2 Ru2 Li2 O2 122.1(8) . .
Li2 Ru2 Li2 O2 -177.2(9) 3_757 .
Ru2 Ru2 Li2 O2 -177.2(9) 3_757 .
C40 Ru2 Li2 Ru2 161.5(5) . 3_757
C44 Ru2 Li2 Ru2 -142.7(2) . 3_757
C42 Ru2 Li2 Ru2 168.3(2) . 3_757
C41 Ru2 Li2 Ru2 142.8(2) . 3_757
C43 Ru2 Li2 Ru2 -155.78(19) . 3_757
Sn2 Ru2 Li2 Ru2 61.57(8) 3_757 3_757
Sn2 Ru2 Li2 Ru2 -60.76(9) . 3_757
Li2 Ru2 Li2 Ru2 0.0 3_757 3_757
C40 Ru2 Li2 Sn2 99.9(5) . 3_757
C44 Ru2 Li2 Sn2 155.7(2) . 3_757
C42 Ru2 Li2 Sn2 106.7(2) . 3_757
C41 Ru2 Li2 Sn2 81.3(2) . 3_757
C43 Ru2 Li2 Sn2 142.65(18) . 3_757
Sn2 Ru2 Li2 Sn2 -122.33(8) . 3_757
Li2 Ru2 Li2 Sn2 -61.57(8) 3_757 3_757
Ru2 Ru2 Li2 Sn2 -61.57(8) 3_757 3_757
C40 Ru2 Li2 Sn2 -137.7(5) . .
C44 Ru2 Li2 Sn2 -82.0(3) . .
C42 Ru2 Li2 Sn2 -130.9(2) . .
C41 Ru2 Li2 Sn2 -156.4(2) . .
C43 Ru2 Li2 Sn2 -95.02(18) . .
Sn2 Ru2 Li2 Sn2 122.33(8) 3_757 .
Li2 Ru2 Li2 Sn2 60.76(9) 3_757 .
Ru2 Ru2 Li2 Sn2 60.76(9) 3_757 .
C27 Sn2 Li2 O2 -8.1(6) . .
C30 Sn2 Li2 O2 24(2) . .
Ru2 Sn2 Li2 O2 137.8(7) 3_757 .
Ru2 Sn2 Li2 O2 -139.9(7) . .
Li2 Sn2 Li2 O2 179.2(7) 3_757 .
C27 Sn2 Li2 Ru2 -145.95(16) . 3_757
C30 Sn2 Li2 Ru2 -113.6(16) . 3_757
Ru2 Sn2 Li2 Ru2 82.28(13) . 3_757
Li2 Sn2 Li2 Ru2 41.34(8) 3_757 3_757
C27 Sn2 Li2 Ru2 131.76(15) . .
C30 Sn2 Li2 Ru2 164.1(15) . .
Ru2 Sn2 Li2 Ru2 -82.28(13) 3_757 .
Li2 Sn2 Li2 Ru2 -40.94(9) 3_757 .
C27 Sn2 Li2 Sn2 172.70(18) . 3_757
C30 Sn2 Li2 Sn2 -155.0(15) . 3_757
Ru2 Sn2 Li2 Sn2 -41.34(8) 3_757 3_757
Ru2 Sn2 Li2 Sn2 40.94(9) . 3_757
Li2 Sn2 Li2 Sn2 0.0 3_757 3_757
Ru2 Li2 O2 C51 144.9(8) 3_757 .
Ru2 Li2 O2 C51 -39.9(11) . .
Sn2 Li2 O2 C51 -128.0(7) 3_757 .
Sn2 Li2 O2 C51 53.2(9) . .
Ru2 Li2 O2 C52 -34.6(10) 3_757 .
Ru2 Li2 O2 C52 140.6(8) . .
Sn2 Li2 O2 C52 52.5(8) 3_757 .
Sn2 Li2 O2 C52 -126.3(7) . .
C52 O2 C51 C50 -56.7(10) . .
Li2 O2 C51 C50 123.8(7) . .
C51 O2 C52 C53 -59.4(9) . .
Li2 O2 C52 C53 120.2(7) . .
